data_4307282
loop_
_publ_author_name
'Tatsuya Kawamoto'
'Kazunori Takeda'
'Masato Nishiwaki'
'Takashi Aridomi'
'Takumi Konno'

_publ_section_title
;
Square-Planar N2S2NiII Complexes with an Extended \p-Conjugated System
;
_journal_name_full 'Inorganic Chemistry'
_journal_page_first 4239
_journal_page_last 4247
_journal_paper_doi 10.1021/ic0618246
_journal_volume 46
_journal_year 2007
_chemical_formula_moiety 'C42 H30 Cl4 N4 Ni S4 '
_chemical_formula_sum 'C42 H30 Cl4 N4 Ni S4'
_chemical_formula_weight 919.45
_chemical_name_systematic
; 
 ? 
;
_space_group_IT_number 2
_symmetry_cell_setting triclinic
_symmetry_space_group_name_Hall '-P 1'
_symmetry_space_group_name_H-M 'P -1'
_atom_sites_solution_hydrogens geom
_atom_sites_solution_primary direct
_atom_sites_solution_secondary difmap
_audit_creation_method SHELXL-97
_cell_angle_alpha 97.94(6)
_cell_angle_beta 109.01(5)
_cell_angle_gamma 93.77(6)
_cell_formula_units_Z 2
_cell_length_a 11.375(8)
_cell_length_b 12.467(10)
_cell_length_c 15.068(11)
_cell_measurement_reflns_used 14819
_cell_measurement_temperature 200(2)
_cell_measurement_theta_max 27.5
_cell_measurement_theta_min 3.1
_cell_volume 1987(3)
_computing_structure_refinement 'SHELXL-97 (Sheldrick, 1997)'
_computing_structure_solution 'SHELXS-97 (Sheldrick, 1990)'
_diffrn_ambient_temperature 200(2)
_diffrn_detector_area_resol_mean 10.00
_diffrn_measured_fraction_theta_full 0.888
_diffrn_measured_fraction_theta_max 0.888
_diffrn_measurement_device_type 'Rigaku RAXIS-RAPID'
_diffrn_measurement_method \w
_diffrn_radiation_monochromator graphite
_diffrn_radiation_source 'fine-focus sealed tube'
_diffrn_radiation_type MoK\a
_diffrn_radiation_wavelength 0.71075
_diffrn_reflns_av_R_equivalents 0.0691
_diffrn_reflns_av_sigmaI/netI 0.0810
_diffrn_reflns_limit_h_max 14
_diffrn_reflns_limit_h_min -14
_diffrn_reflns_limit_k_max 16
_diffrn_reflns_limit_k_min -16
_diffrn_reflns_limit_l_max 17
_diffrn_reflns_limit_l_min -19
_diffrn_reflns_number 13532
_diffrn_reflns_theta_full 27.48
_diffrn_reflns_theta_max 27.48
_diffrn_reflns_theta_min 3.09
_exptl_absorpt_coefficient_mu 1.006
_exptl_absorpt_correction_T_max 0.9061
_exptl_absorpt_correction_T_min 0.7524
_exptl_absorpt_correction_type multi-scan
_exptl_absorpt_process_details
;
    Higashi, T. (1995). Program for Absorption Correction.
    Rigaku Corporation, Tokyo, Japan.
;
_exptl_crystal_colour green
_exptl_crystal_density_diffrn 1.537
_exptl_crystal_density_method 'not measured'
_exptl_crystal_description platelet
_exptl_crystal_F_000 940
_exptl_crystal_size_max 0.30
_exptl_crystal_size_mid 0.20
_exptl_crystal_size_min 0.10
_refine_diff_density_max 0.565
_refine_diff_density_min -0.866
_refine_diff_density_rms 0.113
_refine_ls_extinction_coef 0.0007(10)
_refine_ls_extinction_expression Fc^*^=kFc[1+0.001xFc^2^\l^3^/sin(2\q)]^-1/4^
_refine_ls_extinction_method SHELXL
_refine_ls_goodness_of_fit_ref 0.912
_refine_ls_hydrogen_treatment mixed
_refine_ls_matrix_type full
_refine_ls_number_parameters 570
_refine_ls_number_reflns 8093
_refine_ls_number_restraints 0
_refine_ls_restrained_S_all 0.912
_refine_ls_R_factor_all 0.1132
_refine_ls_R_factor_gt 0.0689
_refine_ls_shift/su_max 0.003
_refine_ls_shift/su_mean 0.000
_refine_ls_structure_factor_coef Fsqd
_refine_ls_weighting_details 'calc w=1/[\s^2^(Fo^2^)+(0.1385P)^2^+0.0000P] where P=(Fo^2^+2Fc^2^)/3'
_refine_ls_weighting_scheme calc
_refine_ls_wR_factor_gt 0.1850
_refine_ls_wR_factor_ref 0.2114
_reflns_number_gt 4470
_reflns_number_total 8093
_reflns_threshold_expression >2sigma(I)
_cod_data_source_file ic0618246-file001_3.cif
_cod_data_source_block 2
_cod_database_code 4307282

loop_
_symmetry_equiv_pos_as_xyz
'x, y, z'
'-x, -y, -z'

loop_
_atom_site_label
_atom_site_type_symbol
_atom_site_fract_x
_atom_site_fract_y
_atom_site_fract_z
_atom_site_U_iso_or_equiv
_atom_site_adp_type
_atom_site_occupancy
_atom_site_symmetry_multiplicity
_atom_site_calc_flag
_atom_site_refinement_flags
_atom_site_disorder_assembly
_atom_site_disorder_group
Ni1 Ni 0.14089(5) 0.43699(4) 0.77021(4) 0.0477(2) Uani 1 1 d . . .
Cl1 Cl 0.368(2) 0.252(2) 0.037(2) 0.165(10) Uani 0.33 1 d P . .
Cl2 Cl 0.4017(14) 0.238(2) 0.0442(16) 0.138(8) Uani 0.33 1 d P . .
Cl3 Cl 0.423(4) 0.198(3) 0.038(4) 0.47(3) Uani 0.33 1 d P . .
Cl4 Cl 0.4196(14) 0.0758(12) -0.0826(11) 0.185(4) Uani 0.33 1 d P . .
Cl5 Cl 0.3237(13) 0.0753(12) -0.1388(10) 0.120(4) Uani 0.33 1 d P . .
Cl6 Cl 0.339(2) 0.1424(15) -0.1267(17) 0.185(7) Uani 0.33 1 d P . .
Cl7 Cl 0.4388(8) 0.5625(11) 0.4938(10) 0.091(2) Uani 0.33 1 d P . .
Cl8 Cl 0.3925(13) 0.6075(15) 0.4901(13) 0.147(12) Uani 0.33 1 d P . .
Cl9 Cl 0.3588(14) 0.6424(12) 0.4769(13) 0.107(4) Uani 0.33 1 d P . .
Cl10 Cl 0.204(2) 0.4423(19) 0.398(2) 0.109(8) Uani 0.33 1 d P . .
Cl11 Cl 0.177(2) 0.4604(19) 0.406(2) 0.086(5) Uani 0.33 1 d P . .
Cl12 Cl 0.184(2) 0.4823(16) 0.4106(19) 0.184(11) Uani 0.33 1 d P . .
S1 S 0.07215(11) 0.27061(9) 0.71882(10) 0.0537(3) Uani 1 1 d . . .
S2 S 0.01721(10) 0.46547(9) 0.84716(9) 0.0533(3) Uani 1 1 d . . .
S3 S 0.39918(12) 0.17400(10) 0.46793(10) 0.0613(4) Uani 1 1 d . . .
S4 S 0.21908(12) 0.94410(10) 1.02702(10) 0.0605(4) Uani 1 1 d . . .
N1 N 0.2499(3) 0.4231(3) 0.7065(3) 0.0471(9) Uani 1 1 d . . .
N2 N 0.2064(3) 0.5777(3) 0.8081(3) 0.0459(9) Uani 1 1 d . . .
N3 N 0.2289(3) 0.0348(3) 0.4787(3) 0.0514(9) Uani 1 1 d . . .
N4 N 0.0377(4) 0.8361(3) 1.0568(3) 0.0567(10) Uani 1 1 d . . .
C1 C 0.1653(4) 0.2421(3) 0.6505(3) 0.0468(10) Uani 1 1 d . . .
C2 C 0.2536(4) 0.3289(3) 0.6517(3) 0.0465(10) Uani 1 1 d . . .
C3 C 0.3321(4) 0.3139(4) 0.5986(4) 0.0532(12) Uani 1 1 d . . .
H3 H 0.3932 0.3710 0.6010 0.064 Uiso 1 1 calc R . .
C4 C 0.3192(4) 0.2158(4) 0.5432(4) 0.0531(11) Uani 1 1 d . . .
C5 C 0.2300(4) 0.1276(3) 0.5387(4) 0.0503(11) Uani 1 1 d . . .
C6 C 0.1551(4) 0.1418(3) 0.5943(3) 0.0501(11) Uani 1 1 d . . .
H6 H 0.0970 0.0833 0.5941 0.060 Uiso 1 1 calc R . .
C7 C 0.3441(4) 0.5164(3) 0.7229(3) 0.0447(10) Uani 1 1 d . . .
H25 H 0.3505 0.5284 0.6603 0.054 Uiso 1 1 calc R . .
C8 C 0.4714(4) 0.4982(3) 0.7876(3) 0.0477(10) Uani 1 1 d . . .
C9 C 0.4874(4) 0.4528(4) 0.8672(4) 0.0559(12) Uani 1 1 d . . .
H9 H 0.4163 0.4291 0.8824 0.067 Uiso 1 1 calc R . .
C10 C 0.6064(5) 0.4409(4) 0.9264(4) 0.0646(13) Uani 1 1 d . . .
H10 H 0.6170 0.4090 0.9818 0.077 Uiso 1 1 calc R . .
C11 C 0.7085(5) 0.4756(5) 0.9040(5) 0.0709(16) Uani 1 1 d . . .
H11 H 0.7903 0.4686 0.9446 0.085 Uiso 1 1 calc R . .
C12 C 0.6934(5) 0.5194(5) 0.8251(5) 0.0686(15) Uani 1 1 d . . .
H12 H 0.7649 0.5420 0.8098 0.082 Uiso 1 1 calc R . .
C13 C 0.5755(4) 0.5320(4) 0.7657(4) 0.0603(13) Uani 1 1 d . . .
H13 H 0.5660 0.5637 0.7103 0.072 Uiso 1 1 calc R . .
C14 C 0.3109(4) 0.0465(4) 0.4389(4) 0.0541(12) Uani 1 1 d . . .
C15 C 0.3330(4) -0.0374(4) 0.3701(4) 0.0552(12) Uani 1 1 d . . .
C16 C 0.2503(5) -0.1306(4) 0.3308(4) 0.0620(13) Uani 1 1 d . . .
H16 H 0.1778 -0.1403 0.3484 0.074 Uiso 1 1 calc R . .
C17 C 0.2706(5) -0.2101(4) 0.2664(4) 0.0698(15) Uani 1 1 d . . .
H17 H 0.2120 -0.2736 0.2392 0.084 Uiso 1 1 calc R . .
C18 C 0.3754(6) -0.1976(5) 0.2413(4) 0.0753(16) Uani 1 1 d . . .
H18 H 0.3908 -0.2529 0.1977 0.090 Uiso 1 1 calc R . .
C19 C 0.4576(6) -0.1049(5) 0.2796(5) 0.0807(18) Uani 1 1 d . . .
H19 H 0.5302 -0.0957 0.2620 0.097 Uiso 1 1 calc R . .
C20 C 0.4370(5) -0.0256(4) 0.3425(4) 0.0673(15) Uani 1 1 d . . .
H20 H 0.4948 0.0387 0.3678 0.081 Uiso 1 1 calc R . .
C21 C 0.0686(4) 0.6007(4) 0.8929(3) 0.0485(10) Uani 1 1 d . . .
C22 C 0.1687(4) 0.6472(4) 0.8680(3) 0.0461(10) Uani 1 1 d . . .
C23 C 0.2186(4) 0.7544(4) 0.9039(4) 0.0531(11) Uani 1 1 d . . .
H23 H 0.2828 0.7873 0.8855 0.064 Uiso 1 1 calc R . .
C24 C 0.1727(4) 0.8123(4) 0.9670(4) 0.0524(11) Uani 1 1 d . . .
C25 C 0.0728(4) 0.7672(4) 0.9924(4) 0.0521(11) Uani 1 1 d . . .
C26 C 0.0218(4) 0.6617(4) 0.9557(4) 0.0538(12) Uani 1 1 d . . .
H26 H -0.0446 0.6304 0.9727 0.065 Uiso 1 1 calc R . .
C27 C 0.2976(4) 0.6168(3) 0.7662(4) 0.0490(11) Uani 1 1 d . . .
H27 H 0.3699 0.6624 0.8175 0.059 Uiso 1 1 calc R . .
C28 C 0.2399(4) 0.6836(3) 0.6911(4) 0.0494(11) Uani 1 1 d . . .
C29 C 0.1282(4) 0.6448(4) 0.6171(4) 0.0550(12) Uani 1 1 d . . .
H29 H 0.0859 0.5756 0.6148 0.066 Uiso 1 1 calc R . .
C30 C 0.0792(5) 0.7052(4) 0.5480(4) 0.0646(13) Uani 1 1 d . . .
H30 H 0.0021 0.6784 0.4985 0.078 Uiso 1 1 calc R . .
C31 C 0.1402(5) 0.8045(5) 0.5494(4) 0.0688(15) Uani 1 1 d . . .
H31 H 0.1073 0.8451 0.4997 0.083 Uiso 1 1 calc R . .
C32 C 0.2499(5) 0.8451(4) 0.6234(4) 0.0634(14) Uani 1 1 d . . .
H32 H 0.2910 0.9149 0.6260 0.076 Uiso 1 1 calc R . .
C33 C 0.2993(5) 0.7848(4) 0.6928(4) 0.0597(13) Uani 1 1 d . . .
H33 H 0.3753 0.8127 0.7430 0.072 Uiso 1 1 calc R . .
C34 C 0.1052(5) 0.9289(4) 1.0813(4) 0.0561(12) Uani 1 1 d . . .
C35 C 0.0931(5) 1.0171(4) 1.1498(4) 0.0579(12) Uani 1 1 d . . .
C36 C 0.0130(5) 1.0005(4) 1.1989(4) 0.0651(14) Uani 1 1 d . . .
H36 H -0.0344 0.9313 1.1876 0.078 Uiso 1 1 calc R . .
C37 C 0.0012(5) 1.0829(5) 1.2640(4) 0.0752(16) Uani 1 1 d . . .
H37 H -0.0552 1.0704 1.2972 0.090 Uiso 1 1 calc R . .
C38 C 0.0692(6) 1.1836(5) 1.2824(5) 0.0766(16) Uani 1 1 d . . .
H38 H 0.0598 1.2409 1.3273 0.092 Uiso 1 1 calc R . .
C39 C 0.1510(6) 1.1993(5) 1.2345(5) 0.0805(18) Uani 1 1 d . . .
H39 H 0.2006 1.2678 1.2476 0.097 Uiso 1 1 calc R . .
C40 C 0.1625(6) 1.1183(4) 1.1681(4) 0.0702(15) Uani 1 1 d . . .
H40 H 0.2181 1.1312 1.1345 0.084 Uiso 1 1 calc R . .
C41 C 0.2916(11) 0.1925(11) -0.0596(9) 0.157(5) Uani 1 1 d . . .
C42 C 0.2489(9) 0.5835(6) 0.4060(8) 0.124(3) Uani 1 1 d . . .

loop_
_atom_site_aniso_label
_atom_site_aniso_U_11
_atom_site_aniso_U_22
_atom_site_aniso_U_33
_atom_site_aniso_U_23
_atom_site_aniso_U_13
_atom_site_aniso_U_12
Ni1 0.0404(3) 0.0427(3) 0.0605(4) 0.0097(3) 0.0195(3) -0.0054(2)
Cl1 0.134(15) 0.135(11) 0.22(2) -0.060(12) 0.105(15) -0.058(11)
Cl2 0.060(5) 0.138(10) 0.152(13) -0.050(9) -0.012(7) -0.027(5)
Cl3 0.34(5) 0.46(5) 0.55(5) -0.11(4) 0.19(4) -0.21(4)
Cl4 0.190(11) 0.204(12) 0.211(13) 0.032(11) 0.136(11) 0.035(10)
Cl5 0.090(5) 0.173(10) 0.111(6) 0.031(7) 0.055(5) -0.003(7)
Cl6 0.160(13) 0.251(19) 0.177(13) 0.042(15) 0.092(11) 0.059(14)
Cl7 0.064(5) 0.108(5) 0.111(5) 0.021(4) 0.047(5) -0.011(4)
Cl8 0.066(10) 0.23(3) 0.131(9) 0.017(17) 0.032(10) -0.065(14)
Cl9 0.077(7) 0.086(4) 0.133(9) -0.007(5) 0.014(5) -0.010(4)
Cl10 0.128(13) 0.060(9) 0.141(10) 0.010(6) 0.055(8) -0.008(6)
Cl11 0.082(7) 0.043(6) 0.113(10) 0.002(5) 0.019(6) -0.029(7)
Cl12 0.098(11) 0.17(2) 0.229(16) -0.065(11) 0.024(9) -0.005(10)
S1 0.0490(6) 0.0454(6) 0.0703(8) 0.0084(6) 0.0279(6) -0.0074(5)
S2 0.0455(6) 0.0500(6) 0.0655(8) 0.0092(6) 0.0231(6) -0.0078(5)
S3 0.0584(7) 0.0499(7) 0.0788(9) 0.0021(6) 0.0346(7) -0.0115(6)
S4 0.0639(7) 0.0473(6) 0.0726(9) 0.0049(6) 0.0305(7) -0.0053(6)
N1 0.0393(18) 0.0433(19) 0.053(2) 0.0126(17) 0.0087(17) -0.0117(15)
N2 0.0382(18) 0.0443(19) 0.057(2) 0.0125(17) 0.0190(17) -0.0006(15)
N3 0.053(2) 0.0386(19) 0.064(3) 0.0120(18) 0.021(2) -0.0025(16)
N4 0.058(2) 0.054(2) 0.058(3) 0.010(2) 0.020(2) 0.0005(19)
C1 0.039(2) 0.042(2) 0.059(3) 0.013(2) 0.017(2) -0.0041(18)
C2 0.042(2) 0.041(2) 0.052(3) 0.008(2) 0.010(2) -0.0068(18)
C3 0.044(2) 0.047(2) 0.065(3) 0.010(2) 0.017(2) -0.013(2)
C4 0.044(2) 0.049(3) 0.069(3) 0.012(2) 0.024(2) -0.003(2)
C5 0.050(2) 0.036(2) 0.066(3) 0.011(2) 0.021(2) 0.0010(19)
C6 0.048(2) 0.040(2) 0.065(3) 0.013(2) 0.022(2) -0.0040(19)
C7 0.038(2) 0.038(2) 0.058(3) 0.009(2) 0.018(2) -0.0031(17)
C8 0.041(2) 0.041(2) 0.058(3) 0.009(2) 0.014(2) -0.0040(18)
C9 0.047(2) 0.052(3) 0.066(3) 0.015(2) 0.016(2) -0.001(2)
C10 0.067(3) 0.062(3) 0.063(3) 0.017(3) 0.016(3) 0.009(3)
C11 0.043(3) 0.071(3) 0.086(4) 0.014(3) 0.004(3) 0.005(2)
C12 0.043(3) 0.071(3) 0.089(4) 0.014(3) 0.021(3) -0.001(2)
C13 0.047(3) 0.062(3) 0.071(4) 0.014(3) 0.020(2) -0.005(2)
C14 0.053(3) 0.044(2) 0.064(3) 0.010(2) 0.021(2) -0.007(2)
C15 0.056(3) 0.046(2) 0.064(3) 0.010(2) 0.021(2) -0.002(2)
C16 0.065(3) 0.047(3) 0.074(4) 0.007(2) 0.027(3) -0.003(2)
C17 0.080(4) 0.048(3) 0.078(4) 0.001(3) 0.028(3) -0.003(3)
C18 0.089(4) 0.063(3) 0.073(4) 0.003(3) 0.031(3) 0.005(3)
C19 0.077(4) 0.080(4) 0.096(5) -0.001(4) 0.051(4) 0.005(3)
C20 0.064(3) 0.055(3) 0.086(4) -0.007(3) 0.039(3) -0.007(2)
C21 0.040(2) 0.051(2) 0.055(3) 0.017(2) 0.015(2) 0.0002(19)
C22 0.041(2) 0.048(2) 0.049(3) 0.012(2) 0.015(2) 0.0038(19)
C23 0.046(2) 0.054(3) 0.060(3) 0.010(2) 0.022(2) -0.005(2)
C24 0.049(2) 0.050(2) 0.059(3) 0.011(2) 0.019(2) 0.002(2)
C25 0.050(2) 0.054(3) 0.052(3) 0.008(2) 0.019(2) -0.001(2)
C26 0.045(2) 0.054(3) 0.064(3) 0.017(2) 0.020(2) -0.001(2)
C27 0.044(2) 0.037(2) 0.067(3) 0.008(2) 0.023(2) -0.0053(18)
C28 0.048(2) 0.041(2) 0.066(3) 0.015(2) 0.026(2) 0.0006(19)
C29 0.052(3) 0.047(2) 0.067(3) 0.020(2) 0.018(2) 0.003(2)
C30 0.056(3) 0.066(3) 0.068(4) 0.015(3) 0.016(3) 0.002(3)
C31 0.071(3) 0.074(3) 0.077(4) 0.038(3) 0.035(3) 0.014(3)
C32 0.059(3) 0.054(3) 0.088(4) 0.027(3) 0.036(3) 0.001(2)
C33 0.054(3) 0.048(3) 0.081(4) 0.017(3) 0.027(3) -0.005(2)
C34 0.061(3) 0.051(3) 0.055(3) 0.009(2) 0.019(2) -0.002(2)
C35 0.060(3) 0.053(3) 0.055(3) 0.009(2) 0.014(2) 0.003(2)
C36 0.065(3) 0.052(3) 0.080(4) 0.002(3) 0.032(3) 0.004(2)
C37 0.075(4) 0.078(4) 0.078(4) 0.006(3) 0.034(3) 0.014(3)
C38 0.092(4) 0.061(3) 0.079(4) 0.004(3) 0.032(4) 0.017(3)
C39 0.101(5) 0.057(3) 0.082(4) -0.002(3) 0.039(4) -0.009(3)
C40 0.085(4) 0.062(3) 0.063(4) 0.010(3) 0.027(3) -0.007(3)
C41 0.139(9) 0.170(11) 0.131(9) 0.053(8) 0.007(8) -0.051(8)
C42 0.152(8) 0.058(4) 0.180(9) 0.019(5) 0.086(7) -0.012(5)

loop_
_atom_type_symbol
_atom_type_description
_atom_type_scat_dispersion_real
_atom_type_scat_dispersion_imag
_atom_type_scat_source
C C 0.0033 0.0016 'International Tables Vol C Tables 4.2.6.8 and 6.1.1.4'
H H 0.0000 0.0000 'International Tables Vol C Tables 4.2.6.8 and 6.1.1.4'
N N 0.0061 0.0033 'International Tables Vol C Tables 4.2.6.8 and 6.1.1.4'
S S 0.1246 0.1234 'International Tables Vol C Tables 4.2.6.8 and 6.1.1.4'
Ni Ni 0.3393 1.1124 'International Tables Vol C Tables 4.2.6.8 and 6.1.1.4'
Cl Cl 0.1484 0.1585 'International Tables Vol C Tables 4.2.6.8 and 6.1.1.4'

loop_
_geom_angle_atom_site_label_1
_geom_angle_atom_site_label_2
_geom_angle_atom_site_label_3
_geom_angle
_geom_angle_site_symmetry_1
_geom_angle_site_symmetry_3
_geom_angle_publ_flag
N2 Ni1 N1 86.72(17) . . ?
N2 Ni1 S1 175.66(12) . . ?
N1 Ni1 S1 88.97(13) . . ?
N2 Ni1 S2 89.19(13) . . ?
N1 Ni1 S2 175.88(12) . . ?
S1 Ni1 S2 95.11(7) . . ?
Cl3 Cl1 C41 86(4) . . ?
Cl3 Cl2 C41 86(5) . . ?
Cl2 Cl3 Cl1 16(3) . . ?
Cl2 Cl3 C41 74(5) . . ?
Cl1 Cl3 C41 60(4) . . ?
Cl2 Cl3 Cl4 138(7) . . ?
Cl1 Cl3 Cl4 127(5) . . ?
C41 Cl3 Cl4 67.3(15) . . ?
Cl2 Cl3 Cl6 104(6) . . ?
Cl1 Cl3 Cl6 93(5) . . ?
C41 Cl3 Cl6 36.3(11) . . ?
Cl4 Cl3 Cl6 34.6(8) . . ?
Cl5 Cl4 Cl6 37.5(10) . . ?
Cl5 Cl4 Cl3 105.0(17) . . ?
Cl6 Cl4 Cl3 78.4(18) . . ?
Cl5 Cl4 C41 59.3(11) . . ?
Cl6 Cl4 C41 37.3(9) . . ?
Cl3 Cl4 C41 45.9(13) . . ?
Cl6 Cl5 Cl4 85(2) . . ?
Cl6 Cl5 C41 42(2) . . ?
Cl4 Cl5 C41 89.4(11) . . ?
Cl5 Cl6 Cl4 57(2) . . ?
Cl5 Cl6 C41 115(3) . . ?
Cl4 Cl6 C41 106.6(18) . . ?
Cl5 Cl6 Cl3 109(3) . . ?
Cl4 Cl6 Cl3 67.0(17) . . ?
C41 Cl6 Cl3 46.8(14) . . ?
Cl8 Cl7 Cl9 6.8(19) . . ?
Cl8 Cl7 Cl7 178(2) . 2_666 ?
Cl9 Cl7 Cl7 174.7(17) . 2_666 ?
Cl8 Cl7 C42 42.0(16) . . ?
Cl9 Cl7 C42 39.6(8) . . ?
Cl7 Cl7 C42 137.7(10) 2_666 . ?
Cl9 Cl8 Cl7 164(4) . . ?
Cl9 Cl8 C42 55(2) . . ?
Cl7 Cl8 C42 120(2) . . ?
Cl8 Cl9 Cl7 9(3) . . ?
Cl8 Cl9 C42 105(3) . . ?
Cl7 Cl9 C42 102.2(12) . . ?
Cl12 Cl10 C42 48(4) . . ?
Cl10 Cl12 C42 115(5) . . ?
C1 S1 Ni1 97.97(15) . . ?
C21 S2 Ni1 98.10(16) . . ?
C4 S3 C14 89.1(2) . . ?
C24 S4 C34 89.4(2) . . ?
C2 N1 C7 119.9(4) . . ?
C2 N1 Ni1 122.7(3) . . ?
C7 N1 Ni1 117.1(3) . . ?
C22 N2 C27 120.7(4) . . ?
C22 N2 Ni1 122.2(3) . . ?
C27 N2 Ni1 117.0(3) . . ?
C14 N3 C5 111.2(4) . . ?
C34 N4 C25 111.2(4) . . ?
C6 C1 C2 120.1(4) . . ?
C6 C1 S1 123.3(3) . . ?
C2 C1 S1 116.5(3) . . ?
N1 C2 C3 125.6(4) . . ?
N1 C2 C1 113.7(4) . . ?
C3 C2 C1 120.7(4) . . ?
C4 C3 C2 118.2(4) . . ?
C4 C3 H3 120.9 . . ?
C2 C3 H3 120.9 . . ?
C3 C4 C5 122.6(4) . . ?
C3 C4 S3 128.9(4) . . ?
C5 C4 S3 108.5(4) . . ?
N3 C5 C6 126.1(4) . . ?
N3 C5 C4 114.9(4) . . ?
C6 C5 C4 119.0(4) . . ?
C5 C6 C1 119.3(4) . . ?
C5 C6 H6 120.3 . . ?
C1 C6 H6 120.3 . . ?
N1 C7 C8 112.0(4) . . ?
N1 C7 C27 107.3(3) . . ?
C8 C7 C27 111.0(4) . . ?
N1 C7 H25 108.8 . . ?
C8 C7 H25 108.8 . . ?
C27 C7 H25 108.8 . . ?
C9 C8 C13 119.2(4) . . ?
C9 C8 C7 122.6(4) . . ?
C13 C8 C7 118.2(4) . . ?
C8 C9 C10 120.7(5) . . ?
C8 C9 H9 119.6 . . ?
C10 C9 H9 119.6 . . ?
C11 C10 C9 119.3(5) . . ?
C11 C10 H10 120.4 . . ?
C9 C10 H10 120.4 . . ?
C12 C11 C10 120.4(5) . . ?
C12 C11 H11 119.8 . . ?
C10 C11 H11 119.8 . . ?
C11 C12 C13 120.9(5) . . ?
C11 C12 H12 119.5 . . ?
C13 C12 H12 119.5 . . ?
C12 C13 C8 119.5(5) . . ?
C12 C13 H13 120.2 . . ?
C8 C13 H13 120.2 . . ?
N3 C14 C15 124.9(4) . . ?
N3 C14 S3 116.3(4) . . ?
C15 C14 S3 118.8(3) . . ?
C16 C15 C20 118.0(5) . . ?
C16 C15 C14 120.7(4) . . ?
C20 C15 C14 121.3(4) . . ?
C17 C16 C15 121.1(5) . . ?
C17 C16 H16 119.5 . . ?
C15 C16 H16 119.5 . . ?
C18 C17 C16 120.0(5) . . ?
C18 C17 H17 120.0 . . ?
C16 C17 H17 120.0 . . ?
C19 C18 C17 119.3(5) . . ?
C19 C18 H18 120.3 . . ?
C17 C18 H18 120.3 . . ?
C20 C19 C18 120.9(5) . . ?
C20 C19 H19 119.6 . . ?
C18 C19 H19 119.6 . . ?
C19 C20 C15 120.8(5) . . ?
C19 C20 H20 119.6 . . ?
C15 C20 H20 119.6 . . ?
C26 C21 C22 120.6(4) . . ?
C26 C21 S2 123.0(3) . . ?
C22 C21 S2 116.3(4) . . ?
N2 C22 C23 125.6(4) . . ?
N2 C22 C21 114.1(4) . . ?
C23 C22 C21 120.3(4) . . ?
C24 C23 C22 118.0(4) . . ?
C24 C23 H23 121.0 . . ?
C22 C23 H23 121.0 . . ?
C23 C24 C25 122.3(5) . . ?
C23 C24 S4 129.0(4) . . ?
C25 C24 S4 108.7(4) . . ?
C26 C25 N4 125.1(4) . . ?
C26 C25 C24 119.8(5) . . ?
N4 C25 C24 115.1(4) . . ?
C25 C26 C21 118.9(4) . . ?
C25 C26 H26 120.5 . . ?
C21 C26 H26 120.5 . . ?
N2 C27 C28 111.3(3) . . ?
N2 C27 C7 107.6(3) . . ?
C28 C27 C7 110.3(4) . . ?
N2 C27 H27 109.2 . . ?
C28 C27 H27 109.2 . . ?
C7 C27 H27 109.2 . . ?
C33 C28 C29 118.5(5) . . ?
C33 C28 C27 120.2(4) . . ?
C29 C28 C27 121.3(4) . . ?
C30 C29 C28 120.5(4) . . ?
C30 C29 H29 119.7 . . ?
C28 C29 H29 119.7 . . ?
C29 C30 C31 120.5(5) . . ?
C29 C30 H30 119.7 . . ?
C31 C30 H30 119.7 . . ?
C30 C31 C32 119.6(5) . . ?
C30 C31 H31 120.2 . . ?
C32 C31 H31 120.2 . . ?
C33 C32 C31 120.0(5) . . ?
C33 C32 H32 120.0 . . ?
C31 C32 H32 120.0 . . ?
C32 C33 C28 120.9(5) . . ?
C32 C33 H33 119.6 . . ?
C28 C33 H33 119.6 . . ?
N4 C34 C35 124.2(4) . . ?
N4 C34 S4 115.5(4) . . ?
C35 C34 S4 120.3(4) . . ?
C36 C35 C40 118.9(5) . . ?
C36 C35 C34 119.7(5) . . ?
C40 C35 C34 121.4(5) . . ?
C37 C36 C35 120.3(5) . . ?
C37 C36 H36 119.8 . . ?
C35 C36 H36 119.8 . . ?
C36 C37 C38 121.2(6) . . ?
C36 C37 H37 119.4 . . ?
C38 C37 H37 119.4 . . ?
C39 C38 C37 118.4(6) . . ?
C39 C38 H38 120.8 . . ?
C37 C38 H38 120.8 . . ?
C40 C39 C38 121.1(6) . . ?
C40 C39 H39 119.5 . . ?
C38 C39 H39 119.5 . . ?
C39 C40 C35 120.2(5) . . ?
C39 C40 H40 119.9 . . ?
C35 C40 H40 119.9 . . ?
Cl6 C41 Cl1 125.4(17) . . ?
Cl6 C41 Cl2 112.6(16) . . ?
Cl1 C41 Cl2 14.2(17) . . ?
Cl6 C41 Cl3 96.9(19) . . ?
Cl1 C41 Cl3 34(2) . . ?
Cl2 C41 Cl3 19.9(15) . . ?
Cl6 C41 Cl5 23.4(9) . . ?
Cl1 C41 Cl5 131.4(15) . . ?
Cl2 C41 Cl5 117.2(12) . . ?
Cl3 C41 Cl5 97.9(16) . . ?
Cl6 C41 Cl4 36.1(11) . . ?
Cl1 C41 Cl4 100.1(14) . . ?
Cl2 C41 Cl4 85.9(11) . . ?
Cl3 C41 Cl4 66.8(15) . . ?
Cl5 C41 Cl4 31.3(6) . . ?
Cl9 C42 Cl12 126.7(14) . . ?
Cl9 C42 Cl8 20.5(10) . . ?
Cl12 C42 Cl8 110.7(12) . . ?
Cl9 C42 Cl11 127.5(13) . . ?
Cl12 C42 Cl11 4(2) . . ?
Cl8 C42 Cl11 110.6(12) . . ?
Cl9 C42 Cl10 123.3(13) . . ?
Cl12 C42 Cl10 17.8(17) . . ?
Cl8 C42 Cl10 104.0(11) . . ?
Cl11 C42 Cl10 14.1(16) . . ?
Cl9 C42 Cl7 38.3(9) . . ?
Cl12 C42 Cl7 99.3(12) . . ?
Cl8 C42 Cl7 18.3(8) . . ?
Cl11 C42 Cl7 98.2(11) . . ?
Cl10 C42 Cl7 89.1(9) . . ?

loop_
_geom_bond_atom_site_label_1
_geom_bond_atom_site_label_2
_geom_bond_distance
_geom_bond_site_symmetry_2
_geom_bond_publ_flag
Ni1 N2 1.798(4) . ?
Ni1 N1 1.802(4) . ?
Ni1 S1 2.112(2) . ?
Ni1 S2 2.1129(18) . ?
Cl1 Cl3 0.95(6) . ?
Cl1 C41 1.49(3) . ?
Cl2 Cl3 0.58(5) . ?
Cl2 C41 1.650(19) . ?
Cl3 C41 1.71(5) . ?
Cl3 Cl4 2.19(4) . ?
Cl3 Cl6 2.33(5) . ?
Cl4 Cl5 1.14(2) . ?
Cl4 Cl6 1.35(2) . ?
Cl4 C41 2.196(19) . ?
Cl5 Cl6 0.825(19) . ?
Cl5 C41 1.89(2) . ?
Cl6 C41 1.39(2) . ?
Cl7 Cl8 0.790(18) . ?
Cl7 Cl9 1.39(3) . ?
Cl7 Cl7 2.14(2) 2_666 ?
Cl7 C42 2.189(15) . ?
Cl8 Cl9 0.61(3) . ?
Cl8 C42 1.687(19) . ?
Cl9 C42 1.426(18) . ?
Cl10 Cl12 0.60(4) . ?
Cl10 C42 1.78(3) . ?
Cl11 C42 1.692(18) . ?
Cl12 C42 1.44(2) . ?
S1 C1 1.723(5) . ?
S2 C21 1.716(5) . ?
S3 C4 1.719(5) . ?
S3 C14 1.743(5) . ?
S4 C24 1.721(5) . ?
S4 C34 1.756(5) . ?
N1 C2 1.350(6) . ?
N1 C7 1.464(5) . ?
N2 C22 1.354(6) . ?
N2 C27 1.469(5) . ?
N3 C14 1.274(6) . ?
N3 C5 1.363(6) . ?
N4 C34 1.283(6) . ?
N4 C25 1.380(6) . ?
C1 C6 1.385(6) . ?
C1 C2 1.421(5) . ?
C2 C3 1.385(6) . ?
C3 C4 1.352(7) . ?
C3 H3 0.9500 . ?
C4 C5 1.425(6) . ?
C5 C6 1.379(6) . ?
C6 H6 0.9500 . ?
C7 C8 1.511(6) . ?
C7 C27 1.536(6) . ?
C7 H25 1.0000 . ?
C8 C9 1.360(7) . ?
C8 C13 1.384(6) . ?
C9 C10 1.389(7) . ?
C9 H9 0.9500 . ?
C10 C11 1.370(8) . ?
C10 H10 0.9500 . ?
C11 C12 1.341(8) . ?
C11 H11 0.9500 . ?
C12 C13 1.382(7) . ?
C12 H12 0.9500 . ?
C13 H13 0.9500 . ?
C14 C15 1.461(7) . ?
C15 C16 1.375(7) . ?
C15 C20 1.382(7) . ?
C16 C17 1.374(7) . ?
C16 H16 0.9500 . ?
C17 C18 1.368(8) . ?
C17 H17 0.9500 . ?
C18 C19 1.366(8) . ?
C18 H18 0.9500 . ?
C19 C20 1.359(7) . ?
C19 H19 0.9500 . ?
C20 H20 0.9500 . ?
C21 C26 1.392(7) . ?
C21 C22 1.424(6) . ?
C22 C23 1.379(6) . ?
C23 C24 1.372(7) . ?
C23 H23 0.9500 . ?
C24 C25 1.419(6) . ?
C25 C26 1.365(7) . ?
C26 H26 0.9500 . ?
C27 C28 1.501(7) . ?
C27 H27 1.0000 . ?
C28 C33 1.384(6) . ?
C28 C29 1.392(7) . ?
C29 C30 1.362(7) . ?
C29 H29 0.9500 . ?
C30 C31 1.374(7) . ?
C30 H30 0.9500 . ?
C31 C32 1.383(8) . ?
C31 H31 0.9500 . ?
C32 C33 1.365(7) . ?
C32 H32 0.9500 . ?
C33 H33 0.9500 . ?
C34 C35 1.445(7) . ?
C35 C36 1.370(7) . ?
C35 C40 1.386(7) . ?
C36 C37 1.365(7) . ?
C36 H36 0.9500 . ?
C37 C38 1.374(8) . ?
C37 H37 0.9500 . ?
C38 C39 1.371(8) . ?
C38 H38 0.9500 . ?
C39 C40 1.364(8) . ?
C39 H39 0.9500 . ?
C40 H40 0.9500 . ?
